data_2218817
loop_
_publ_author_name
'Wei, Yi-Jun'
'Wang, Feng-Wu'
'Zhu, Qi-Yong'

_publ_section_title
;
 Dibromido{2-[2-(piperidinium-1-yl)ethyliminomethyl]phenolato}zinc(II)
 monohydrate
;
_journal_coeditor_code SJ2508
_journal_issue 7
_journal_name_full 'Acta Crystallographica Section E'
_journal_page_first m859
_journal_page_last m860
_journal_paper_doi 10.1107/S1600536808015730
_journal_volume 64
_journal_year 2008
_chemical_formula_iupac '[Zn Br2 (C14 H20 N2 O)] , H2 O'
_chemical_formula_moiety 'C14 H20 Br2 N2 O Zn , H2 O'
_chemical_formula_sum 'C14 H22 Br2 N2 O2 Zn'
_chemical_formula_weight 475.53
_chemical_name_systematic
;
Dibromido{2-[2-(piperidinium-1-yl)ethyliminomethyl]phenolato}zinc(II)
monohydrate
;
_space_group_IT_number 2
_symmetry_cell_setting triclinic
_symmetry_space_group_name_Hall '-P 1'
_symmetry_space_group_name_H-M 'P -1'
_atom_sites_solution_hydrogens geom
_atom_sites_solution_primary direct
_atom_sites_solution_secondary difmap
_audit_creation_method SHELXL97
_cell_angle_alpha 71.510(2)
_cell_angle_beta 71.215(2)
_cell_angle_gamma 67.571(2)
_cell_formula_units_Z 2
_cell_length_a 9.2997(18)
_cell_length_b 10.1776(17)
_cell_length_c 11.1667(18)
_cell_measurement_reflns_used 1797
_cell_measurement_temperature 298(2)
_cell_measurement_theta_max 25.4
_cell_measurement_theta_min 2.2
_cell_volume 901.8(3)
_computing_cell_refinement 'SAINT (Bruker, 2002)'
_computing_data_collection 'SMART (Bruker, 2002)'
_computing_data_reduction 'SAINT (Bruker, 2002)'
_computing_molecular_graphics 'SHELXTL (Sheldrick, 2008)'
_computing_publication_material 'SHELXTL (Sheldrick, 2008)'
_computing_structure_refinement 'SHELXL97 (Sheldrick, 2008)'
_computing_structure_solution 'SHELXS97 (Sheldrick, 2008)'
_diffrn_ambient_temperature 298(2)
_diffrn_measured_fraction_theta_full 0.961
_diffrn_measured_fraction_theta_max 0.961
_diffrn_measurement_device_type 'Bruker SMART 1000 CCD area-detector'
_diffrn_measurement_method \w
_diffrn_radiation_monochromator graphite
_diffrn_radiation_source 'fine-focus sealed tube'
_diffrn_radiation_type MoK\a
_diffrn_radiation_wavelength 0.71073
_diffrn_reflns_av_R_equivalents 0.0161
_diffrn_reflns_av_sigmaI/netI 0.0394
_diffrn_reflns_limit_h_max 9
_diffrn_reflns_limit_h_min -12
_diffrn_reflns_limit_k_max 12
_diffrn_reflns_limit_k_min -13
_diffrn_reflns_limit_l_max 14
_diffrn_reflns_limit_l_min -14
_diffrn_reflns_number 5468
_diffrn_reflns_theta_full 27.49
_diffrn_reflns_theta_max 27.49
_diffrn_reflns_theta_min 1.98
_diffrn_standards_number 0
_exptl_absorpt_coefficient_mu 5.797
_exptl_absorpt_correction_T_max 0.4218
_exptl_absorpt_correction_T_min 0.3902
_exptl_absorpt_correction_type multi-scan
_exptl_absorpt_process_details '(SADABS; Sheldrick, 1996)'
_exptl_crystal_colour yellow
_exptl_crystal_density_diffrn 1.751
_exptl_crystal_density_method 'not measured'
_exptl_crystal_description block
_exptl_crystal_F_000 472
_exptl_crystal_size_max 0.20
_exptl_crystal_size_mid 0.20
_exptl_crystal_size_min 0.18
_refine_diff_density_max 0.720
_refine_diff_density_min -0.548
_refine_ls_extinction_method none
_refine_ls_goodness_of_fit_ref 1.025
_refine_ls_hydrogen_treatment mixed
_refine_ls_matrix_type full
_refine_ls_number_parameters 199
_refine_ls_number_reflns 3983
_refine_ls_number_restraints 4
_refine_ls_restrained_S_all 1.025
_refine_ls_R_factor_all 0.0606
_refine_ls_R_factor_gt 0.0374
_refine_ls_shift/su_max 0.001
_refine_ls_shift/su_max_lt 0.001
_refine_ls_shift/su_mean 0.000
_refine_ls_structure_factor_coef Fsqd
_refine_ls_weighting_details 'calc w = 1/[\s^2^(Fo^2^)+(0.0405P)^2^+0.3508P] where P=(Fo^2^+2Fc^2^)/3'
_refine_ls_weighting_scheme calc
_refine_ls_wR_factor_gt 0.0818
_refine_ls_wR_factor_ref 0.0906
_reflns_number_gt 2891
_reflns_number_total 3983
_reflns_threshold_expression I>2\s(I)
_cod_data_source_file sj2508.cif
_cod_data_source_block I
_cod_database_code 2218817
_cod_database_fobs_code 2218817

loop_
_symmetry_equiv_pos_as_xyz
'x, y, z'
'-x, -y, -z'

loop_
_atom_site_type_symbol
_atom_site_label
_atom_site_fract_x
_atom_site_fract_y
_atom_site_fract_z
_atom_site_U_iso_or_equiv
_atom_site_adp_type
_atom_site_calc_flag
_atom_site_refinement_flags
_atom_site_occupancy
Zn Zn1 0.82333(5) -0.20793(4) 0.11443(4) 0.03909(13) Uani d . 1
Br Br1 0.93736(6) -0.24561(5) 0.28619(4) 0.06059(15) Uani d . 1
Br Br2 0.56849(5) -0.24885(5) 0.18395(4) 0.05682(14) Uani d . 1
O O1 0.9582(3) -0.3089(3) -0.0226(2) 0.0451(6) Uani d . 1
O O2 0.7190(3) 0.4568(3) 0.0481(3) 0.0515(7) Uani d D 1
N N1 0.8013(4) -0.0074(3) -0.0039(3) 0.0406(7) Uani d . 1
N N2 0.5644(4) 0.2574(3) 0.2120(3) 0.0420(7) Uani d D 1
C C1 0.8738(4) -0.1069(4) -0.1951(3) 0.0378(8) Uani d . 1
C C2 0.9415(4) -0.2555(4) -0.1434(3) 0.0379(8) Uani d . 1
C C3 0.9993(5) -0.3518(4) -0.2277(4) 0.0451(9) Uani d . 1
H H3 1.0451 -0.4508 -0.1960 0.054 Uiso calc R 1
C C4 0.9897(5) -0.3031(5) -0.3550(4) 0.0555(11) Uani d . 1
H H4 1.0283 -0.3696 -0.4077 0.067 Uiso calc R 1
C C5 0.9234(6) -0.1561(5) -0.4069(4) 0.0594(12) Uani d . 1
H H5 0.9176 -0.1236 -0.4935 0.071 Uiso calc R 1
C C6 0.8668(5) -0.0600(5) -0.3273(4) 0.0513(10) Uani d . 1
H H6 0.8225 0.0387 -0.3611 0.062 Uiso calc R 1
C C7 0.8178(4) 0.0091(4) -0.1258(4) 0.0409(8) Uani d . 1
H H7 0.7915 0.1043 -0.1745 0.049 Uiso calc R 1
C C8 0.7581(5) 0.1241(4) 0.0443(4) 0.0552(11) Uani d . 1
H H8A 0.7560 0.2080 -0.0279 0.066 Uiso calc R 1
H H8B 0.8374 0.1140 0.0884 0.066 Uiso calc R 1
C C9 0.5982(5) 0.1467(5) 0.1357(5) 0.0633(12) Uani d . 1
H H9A 0.5928 0.0547 0.1952 0.076 Uiso calc R 1
H H9B 0.5166 0.1790 0.0870 0.076 Uiso calc R 1
C C10 0.3889(5) 0.3298(5) 0.2454(5) 0.0594(11) Uani d . 1
H H10A 0.3359 0.2573 0.2962 0.071 Uiso calc R 1
H H10B 0.3502 0.3761 0.1664 0.071 Uiso calc R 1
C C11 0.3486(6) 0.4435(6) 0.3223(6) 0.0836(17) Uani d . 1
H H11A 0.3915 0.5216 0.2677 0.100 Uiso calc R 1
H H11B 0.2334 0.4848 0.3476 0.100 Uiso calc R 1
C C12 0.4153(7) 0.3795(7) 0.4409(6) 0.094(2) Uani d . 1
H H12A 0.3925 0.4556 0.4853 0.113 Uiso calc R 1
H H12B 0.3651 0.3077 0.4997 0.113 Uiso calc R 1
C C13 0.5908(6) 0.3095(7) 0.4042(5) 0.0835(17) Uani d . 1
H H13A 0.6325 0.2653 0.4819 0.100 Uiso calc R 1
H H13B 0.6414 0.3830 0.3510 0.100 Uiso calc R 1
C C14 0.6302(6) 0.1951(5) 0.3306(5) 0.0701(13) Uani d . 1
H H14A 0.7453 0.1528 0.3059 0.084 Uiso calc R 1
H H14B 0.5862 0.1179 0.3862 0.084 Uiso calc R 1
H H2B 0.8210(13) 0.423(5) 0.029(5) 0.080 Uiso d D 1
H H2A 0.699(4) 0.524(4) 0.086(4) 0.080 Uiso d D 1
H H2 0.611(5) 0.327(4) 0.168(4) 0.080 Uiso d D 1

loop_
_atom_site_aniso_label
_atom_site_aniso_U_11
_atom_site_aniso_U_22
_atom_site_aniso_U_33
_atom_site_aniso_U_12
_atom_site_aniso_U_13
_atom_site_aniso_U_23
Zn1 0.0453(3) 0.0381(2) 0.0358(2) -0.01543(19) -0.00516(18) -0.01193(18)
Br1 0.0684(3) 0.0803(3) 0.0459(2) -0.0337(3) -0.0178(2) -0.0131(2)
Br2 0.0462(3) 0.0559(3) 0.0720(3) -0.0217(2) -0.0069(2) -0.0184(2)
O1 0.0509(16) 0.0409(14) 0.0377(14) -0.0066(12) -0.0070(12) -0.0138(11)
O2 0.0503(17) 0.0479(16) 0.0572(18) -0.0181(14) -0.0049(14) -0.0170(13)
N1 0.0497(19) 0.0346(16) 0.0412(17) -0.0198(14) -0.0023(14) -0.0134(13)
N2 0.0438(19) 0.0411(18) 0.0415(17) -0.0163(15) -0.0001(14) -0.0157(14)
C1 0.041(2) 0.041(2) 0.0329(18) -0.0188(17) -0.0024(15) -0.0099(15)
C2 0.033(2) 0.044(2) 0.0387(19) -0.0167(16) -0.0012(15) -0.0128(16)
C3 0.046(2) 0.044(2) 0.049(2) -0.0169(18) -0.0028(18) -0.0200(18)
C4 0.059(3) 0.071(3) 0.049(2) -0.030(2) 0.001(2) -0.031(2)
C5 0.071(3) 0.081(3) 0.034(2) -0.040(3) -0.002(2) -0.013(2)
C6 0.057(3) 0.054(2) 0.042(2) -0.023(2) -0.0084(19) -0.0033(18)
C7 0.039(2) 0.0348(19) 0.047(2) -0.0154(16) -0.0043(17) -0.0070(16)
C8 0.064(3) 0.043(2) 0.059(3) -0.022(2) 0.001(2) -0.0222(19)
C9 0.061(3) 0.063(3) 0.076(3) -0.026(2) 0.001(2) -0.037(2)
C10 0.046(3) 0.062(3) 0.074(3) -0.018(2) -0.011(2) -0.022(2)
C11 0.040(3) 0.071(3) 0.140(5) -0.011(2) 0.002(3) -0.056(4)
C12 0.083(4) 0.141(5) 0.084(4) -0.056(4) 0.023(3) -0.073(4)
C13 0.077(4) 0.140(5) 0.050(3) -0.045(4) -0.013(3) -0.030(3)
C14 0.055(3) 0.074(3) 0.065(3) -0.011(3) -0.019(2) -0.002(3)

loop_
_atom_type_symbol
_atom_type_description
_atom_type_scat_dispersion_real
_atom_type_scat_dispersion_imag
_atom_type_scat_source
C C 0.0033 0.0016 'International Tables Vol C Tables 4.2.6.8 and 6.1.1.4'
H H 0.0000 0.0000 'International Tables Vol C Tables 4.2.6.8 and 6.1.1.4'
N N 0.0061 0.0033 'International Tables Vol C Tables 4.2.6.8 and 6.1.1.4'
O O 0.0106 0.0060 'International Tables Vol C Tables 4.2.6.8 and 6.1.1.4'
Zn Zn 0.2839 1.4301 'International Tables Vol C Tables 4.2.6.8 and 6.1.1.4'
Br Br -0.2901 2.4595 'International Tables Vol C Tables 4.2.6.8 and 6.1.1.4'

loop_
_geom_angle_atom_site_label_1
_geom_angle_atom_site_label_2
_geom_angle_atom_site_label_3
_geom_angle
_geom_angle_publ_flag
O1 Zn1 N1 93.91(11) y
O1 Zn1 Br1 116.12(8) y
N1 Zn1 Br1 113.04(8) y
O1 Zn1 Br2 109.78(8) y
N1 Zn1 Br2 108.84(9) y
Br1 Zn1 Br2 113.42(2) y
C2 O1 Zn1 121.6(2) ?
H2B O2 H2A 105(2) ?
C7 N1 C8 117.3(3) ?
C7 N1 Zn1 119.8(2) ?
C8 N1 Zn1 122.8(2) ?
C10 N2 C14 111.0(3) ?
C10 N2 C9 108.7(3) ?
C14 N2 C9 113.6(3) ?
C10 N2 H2 108(3) ?
C14 N2 H2 102(3) ?
C9 N2 H2 113(3) ?
C2 C1 C6 119.5(3) ?
C2 C1 C7 125.2(3) ?
C6 C1 C7 115.1(3) ?
O1 C2 C1 123.9(3) ?
O1 C2 C3 118.6(3) ?
C1 C2 C3 117.4(3) ?
C4 C3 C2 121.6(4) ?
C4 C3 H3 119.2 ?
C2 C3 H3 119.2 ?
C3 C4 C5 121.2(4) ?
C3 C4 H4 119.4 ?
C5 C4 H4 119.4 ?
C6 C5 C4 118.4(4) ?
C6 C5 H5 120.8 ?
C4 C5 H5 120.8 ?
C5 C6 C1 121.8(4) ?
C5 C6 H6 119.1 ?
C1 C6 H6 119.1 ?
N1 C7 C1 126.2(3) ?
N1 C7 H7 116.9 ?
C1 C7 H7 116.9 ?
N1 C8 C9 109.9(3) ?
N1 C8 H8A 109.7 ?
C9 C8 H8A 109.7 ?
N1 C8 H8B 109.7 ?
C9 C8 H8B 109.7 ?
H8A C8 H8B 108.2 ?
C8 C9 N2 112.2(3) ?
C8 C9 H9A 109.2 ?
N2 C9 H9A 109.2 ?
C8 C9 H9B 109.2 ?
N2 C9 H9B 109.2 ?
H9A C9 H9B 107.9 ?
N2 C10 C11 110.8(3) ?
N2 C10 H10A 109.5 ?
C11 C10 H10A 109.5 ?
N2 C10 H10B 109.5 ?
C11 C10 H10B 109.5 ?
H10A C10 H10B 108.1 ?
C12 C11 C10 111.6(4) ?
C12 C11 H11A 109.3 ?
C10 C11 H11A 109.3 ?
C12 C11 H11B 109.3 ?
C10 C11 H11B 109.3 ?
H11A C11 H11B 108.0 ?
C13 C12 C11 110.0(4) ?
C13 C12 H12A 109.7 ?
C11 C12 H12A 109.7 ?
C13 C12 H12B 109.7 ?
C11 C12 H12B 109.7 ?
H12A C12 H12B 108.2 ?
C12 C13 C14 110.9(4) ?
C12 C13 H13A 109.5 ?
C14 C13 H13A 109.5 ?
C12 C13 H13B 109.5 ?
C14 C13 H13B 109.5 ?
H13A C13 H13B 108.0 ?
N2 C14 C13 111.4(4) ?
N2 C14 H14A 109.4 ?
C13 C14 H14A 109.4 ?
N2 C14 H14B 109.4 ?
C13 C14 H14B 109.4 ?
H14A C14 H14B 108.0 ?

loop_
_geom_bond_atom_site_label_1
_geom_bond_atom_site_label_2
_geom_bond_distance
_geom_bond_publ_flag
Zn1 O1 1.936(2) y
Zn1 N1 2.024(3) y
Zn1 Br1 2.3417(7) y
Zn1 Br2 2.3991(7) y
O1 C2 1.321(4) ?
O2 H2B 0.86(3) ?
O2 H2A 0.85(4) ?
N1 C7 1.282(5) ?
N1 C8 1.467(4) ?
N2 C10 1.487(5) ?
N2 C14 1.491(5) ?
N2 C9 1.503(5) ?
N2 H2 0.90(4) ?
C1 C2 1.404(5) ?
C1 C6 1.415(5) ?
C1 C7 1.454(5) ?
C2 C3 1.411(5) ?
C3 C4 1.370(6) ?
C3 H3 0.9300 ?
C4 C5 1.389(6) ?
C4 H4 0.9300 ?
C5 C6 1.371(6) ?
C5 H5 0.9300 ?
C6 H6 0.9300 ?
C7 H7 0.9300 ?
C8 C9 1.488(6) ?
C8 H8A 0.9700 ?
C8 H8B 0.9700 ?
C9 H9A 0.9700 ?
C9 H9B 0.9700 ?
C10 C11 1.519(6) ?
C10 H10A 0.9700 ?
C10 H10B 0.9700 ?
C11 C12 1.496(8) ?
C11 H11A 0.9700 ?
C11 H11B 0.9700 ?
C12 C13 1.485(7) ?
C12 H12A 0.9700 ?
C12 H12B 0.9700 ?
C13 C14 1.502(7) ?
C13 H13A 0.9700 ?
C13 H13B 0.9700 ?
C14 H14A 0.9700 ?
C14 H14B 0.9700 ?

loop_
_geom_hbond_atom_site_label_D
_geom_hbond_atom_site_label_H
_geom_hbond_atom_site_label_A
_geom_hbond_site_symmetry_A
_geom_hbond_distance_DH
_geom_hbond_distance_HA
_geom_hbond_distance_DA
_geom_hbond_angle_DHA
N2 H2 O2 . 0.90(4) 1.89(4) 2.777(4) 169(4)
O2 H2A Br2 1_565 0.85(4) 2.57(4) 3.399(3) 165(4)
O2 H2B O1 2_755 0.86(3) 1.93(4) 2.762(4) 165(5)
